data_2019941
loop_
_publ_author_name
'Sovago, Ioana'
'Bond, Andrew D.'

_publ_section_title
;
 Expanding the structural landscape of niclosamide: a high <i>Z</i>'
 polymorph, two new solvates and monohydrate H~<i>A~</i>
;
_journal_coeditor_code FA3363
_journal_issue 5
_journal_name_full 'Acta Crystallographica Section C'
_journal_page_first 394
_journal_page_last 401
_journal_paper_doi 10.1107/S2053229615005847
_journal_volume 71
_journal_year 2015
_chemical_formula_iupac 'C13 H8 Cl2 N2 O4 , H2 O'
_chemical_formula_moiety 'C13 H8 Cl2 N2 O4, H2 O'
_chemical_formula_sum 'C13 H10 Cl2 N2 O5'
_chemical_formula_weight 345.13
_chemical_name_common 'niclosamide monohydrate A'
_chemical_name_systematic
;
5-chloro-<i>N</i>-(2-chloro-4-nitrophenyl)-2-hydroxybenzamide monohydrate
;
_space_group_crystal_system monoclinic
_space_group_IT_number 14
_space_group_name_Hall '-P 2ybc'
_space_group_name_H-M_alt 'P 1 21/c 1'
_symmetry_space_group_name_Hall '-P 2ybc'
_symmetry_space_group_name_H-M 'P 1 21/c 1'
_audit_creation_method 'TOPAS + manual editing'
_cell_angle_alpha 90
_cell_angle_beta 92.874(2)
_cell_angle_gamma 90
_cell_formula_units_Z 4
_cell_length_a 3.81342(19)
_cell_length_b 16.1428(7)
_cell_length_c 23.0650(11)
_cell_measurement_temperature 298(2)
_cell_volume 1418.08(12)
_computing_cell_refinement 'TOPAS Academic (Coelho, 2007)'
_computing_data_collection 'Data Collector (PANalytical, 2010)'
_computing_molecular_graphics 'Mercury (Macrae et al., 2008)'
_computing_structure_refinement 'TOPAS Academic (Coelho, 2007)'
_computing_structure_solution 'DASH (David et al., 2006)'
_diffrn_ambient_temperature 298(2)
_diffrn_measurement_device_type 'PANalytical X'Pert Pro'
_diffrn_radiation_monochromator none
_diffrn_radiation_type 'Cu K\a'
_diffrn_radiation_wavelength 1.5418
_exptl_absorpt_coefficient_mu 4.378
_exptl_crystal_density_diffrn 1.617
_exptl_crystal_F_000 704
_pd_calc_method 'Rietveld refinement'
_pd_char_colour white
_pd_char_particle_morphology powder
_pd_meas_2theta_range_inc 0.026
_pd_meas_2theta_range_max 37.47513
_pd_meas_2theta_range_min 5.00113
_pd_meas_number_of_points 1249
_pd_meas_scan_method cont
_pd_prep_temperature 298(2)
_pd_proc_2theta_range_inc 0.026
_pd_proc_2theta_range_max 37.47513
_pd_proc_2theta_range_min 5.00113
_pd_proc_info_excluded_regions none
_pd_proc_ls_background_function 'Chebyshev function with 20 terms'
_pd_proc_ls_pref_orient_corr
;
 March (1932)
 Direction:    [1 0 0]   (corresponds to needle axis)
 Scale factor: 0.942 (3)
;
_pd_proc_ls_prof_R_factor 0.0232
_pd_proc_ls_prof_wR_expected 0.0226
_pd_proc_ls_prof_wR_factor 0.0321
_pd_proc_wavelength 1.5418
_pd_spec_mounting 'borosilicate capillary'
_pd_spec_mount_mode transmission
_pd_spec_shape cylinder
_pd_spec_size_axial 3.0
_pd_spec_size_equat 0.1
_refine_diff_density_max 0.13
_refine_diff_density_min -0.11
_refine_ls_extinction_method none
_refine_ls_goodness_of_fit_all 1.42
_refine_ls_hydrogen_treatment noref
_refine_ls_matrix_type fullcycle
_refine_ls_number_constraints 0
_refine_ls_number_parameters 148
_refine_ls_number_restraints 80
_refine_ls_R_factor_all 0.014
_refine_ls_shift/su_max 0.001
_refine_ls_weighting_scheme sigma
_cod_data_source_file fa3363sup1.cif
_cod_data_source_block niclosamide_HA
_cod_original_cell_volume 1418.08(11)
_cod_database_code 2019941

loop_
_space_group_symop_operation_xyz
'x, y, z'
'-x, y+1/2, -z+1/2'
'-x, -y, -z'
'x, -y-1/2, z-1/2'

loop_
_atom_site_type_symbol
_atom_site_label
_atom_site_fract_x
_atom_site_fract_y
_atom_site_fract_z
_atom_site_U_iso_or_equiv
_atom_site_occupancy
_atom_site_symmetry_multiplicity
Cl CL1 -0.0615(10) 0.7759(2) 0.29885(15) 0.048(3) 1 4
Cl CL2 0.7616(11) 0.3943(2) 0.06746(15) 0.048(3) 1 4
O O1 -0.343(3) 0.5946(4) 0.5304(2) 0.048(3) 1 4
O O2 -0.482(2) 0.7234(3) 0.5052(3) 0.048(3) 1 4
O O3 0.283(2) 0.4644(3) 0.2704(3) 0.048(3) 1 4
O O4 0.3496(16) 0.6957(3) 0.18573(18) 0.048(3) 1 4
N N1 -0.3828(17) 0.6516(2) 0.49257(15) 0.048(3) 1 4
N N2 0.1497(15) 0.6027(2) 0.27318(14) 0.048(3) 1 4
C C1 0.0208(12) 0.6116(2) 0.32708(13) 0.048(3) 1 4
C C2 -0.0914(15) 0.6917(2) 0.34455(16) 0.048(3) 1 4
C C3 -0.2278(15) 0.7038(2) 0.39850(15) 0.048(3) 1 4
C C4 -0.2520(16) 0.6370(2) 0.43623(15) 0.048(3) 1 4
C C5 -0.1460(15) 0.5574(2) 0.42043(15) 0.048(3) 1 4
C C6 -0.0103(13) 0.5456(2) 0.36647(15) 0.048(3) 1 4
C C7 0.2824(15) 0.5339(2) 0.24699(16) 0.048(3) 1 4
C C8 0.4149(15) 0.5484(2) 0.18837(15) 0.048(3) 1 4
C C9 0.5197(14) 0.4775(2) 0.15847(15) 0.048(3) 1 4
C C10 0.6454(15) 0.4832(2) 0.10376(16) 0.048(3) 1 4
C C11 0.6670(14) 0.5597(2) 0.07633(15) 0.048(3) 1 4
C C12 0.5632(14) 0.6295(2) 0.10464(15) 0.048(3) 1 4
C C13 0.4392(14) 0.6260(2) 0.15971(15) 0.048(3) 1 4
H H2 0.17088 0.65695 0.24914 0.058 1 4
H H3 -0.31272 0.76515 0.41136 0.058 1 4
H H4 0.41554 0.75044 0.16678 0.058 1 4
H H5 -0.17290 0.50556 0.44992 0.058 1 4
H H6 0.06269 0.48397 0.35309 0.058 1 4
H H9 0.49949 0.41774 0.17991 0.058 1 4
H H11 0.76197 0.56404 0.03266 0.058 1 4
H H12 0.57692 0.68960 0.08338 0.058 1 4
O O1W 0.4905(11) 0.8479(5) 0.14960(17) 0.048(3) 1 4
H H1W 0.56546 0.86438 0.11104 0.058 1 4
H H2W 0.58308 0.88856 0.17851 0.058 1 4

loop_
_atom_type_symbol
_atom_type_description
_atom_type_scat_dispersion_real
_atom_type_scat_dispersion_imag
_atom_type_scat_source
C C 0.0181 0.0091 'International Tables Vol C Tables 4.2.6.8 and 6.1.1.4'
H H 0.0000 0.0000 'International Tables Vol C Tables 4.2.6.8 and 6.1.1.4'
N N 0.0311 0.0180 'International Tables Vol C Tables 4.2.6.8 and 6.1.1.4'
O O 0.0492 0.0322 'International Tables Vol C Tables 4.2.6.8 and 6.1.1.4'
Cl Cl 0.3639 0.7018 'International Tables Vol C Tables 4.2.6.8 and 6.1.1.4'

loop_
_geom_angle_atom_site_label_1
_geom_angle_atom_site_label_2
_geom_angle_atom_site_label_3
_geom_angle
_geom_angle_publ_flag
C13 O4 H4 117.7 no
O2 N1 O1 122.4(5) no
O2 N1 C4 118.9(4) no
O1 N1 C4 117.8(5) no
C1 N2 C7 130.0(3) no
C1 N2 H2 115.9 no
C7 N2 H2 113.9 no
N2 C1 C2 118.6(3) no
N2 C1 C6 123.5(3) no
C2 C1 C6 117.8(3) no
C1 C2 CL1 120.7(3) no
C1 C2 C3 120.9(3) no
CL1 C2 C3 118.3(3) no
C2 C3 C4 119.4(3) no
C2 C3 H3 120.2 no
C4 C3 H3 120.3 no
C3 C4 N1 118.4(3) no
C3 C4 C5 121.3(4) no
N1 C4 C5 120.3(3) no
C4 C5 C6 119.0(3) no
C4 C5 H5 120.4 no
C6 C5 H5 120.5 no
C5 C6 C1 121.5(3) no
C5 C6 H6 119.7 no
C1 C6 H6 118.7 no
N2 C7 O3 122.1(5) no
N2 C7 C8 115.0(3) no
O3 C7 C8 122.9(4) no
C7 C8 C9 115.9(3) no
C7 C8 C13 126.5(3) no
C9 C8 C13 117.6(3) no
C8 C9 C10 121.1(3) no
C8 C9 H9 118.1 no
C10 C9 H9 120.8 no
C9 C10 CL2 119.8(3) no
C9 C10 C11 120.6(4) no
CL2 C10 C11 119.5(3) no
C10 C11 C12 119.2(4) no
C10 C11 H11 120.5 no
C12 C11 H11 120.3 no
C11 C12 C13 121.7(3) no
C11 C12 H12 119.7 no
C13 C12 H12 118.5 no
C12 C13 C8 119.9(3) no
C12 C13 O4 119.3(3) no
C8 C13 O4 120.8(4) no
H1W O1W H2W 108.7 no

loop_
_geom_bond_atom_site_label_1
_geom_bond_atom_site_label_2
_geom_bond_distance
_geom_bond_publ_flag
CL1 C2 1.728(5) no
CL2 C10 1.730(5) no
O1 N1 1.272(7) no
O2 N1 1.258(7) no
O3 C7 1.245(6) no
O4 C13 1.328(6) no
O4 H4 1.02 no
N1 C4 1.435(6) no
N2 C1 1.367(5) no
N2 C7 1.373(5) no
N2 H2 1.04 no
C1 C2 1.425(5) no
C1 C6 1.410(5) no
C2 C3 1.387(6) no
C3 C4 1.392(5) no
C3 H3 1.09 no
C4 C5 1.401(5) no
C5 C6 1.385(6) no
C5 H5 1.09 no
C6 H6 1.08 no
C7 C8 1.486(6) no
C8 C9 1.404(5) no
C8 C13 1.421(5) no
C9 C10 1.375(6) no
C9 H9 1.09 no
C10 C11 1.391(5) no
C11 C12 1.371(5) no
C11 H11 1.09 no
C12 C13 1.379(5) no
C12 H12 1.09 no
O1W H1W 0.98 no
O1W H2W 0.99 no

_cod_database_fobs_code 2019941
